data_7209234
loop_
_publ_author_name
'Luo, Yun'
'Bernot, Kevin'
'Calvez, Guillaume'
'Freslon, St\'ephane'
'Daiguebonne, Carole'
'Guillou, Olivier'
'Kerbellec, Nicolas'
'Roisnel, Thierry'

_publ_section_title
;
 1,2,4,5-Benzene-tetra-carboxylic acid: a versatile ligand for high
 dimensional lanthanide-based coordination polymers
;
_journal_issue 10
_journal_name_full CrystEngComm
_journal_page_first 1882
_journal_paper_doi 10.1039/c2ce26940f
_journal_volume 15
_journal_year 2013
_chemical_compound_source 'synthesis as described'
_chemical_formula_moiety 'C30 H40 O41 Tm4'
_chemical_formula_sum 'C30 H40 O41 Tm4'
_chemical_formula_weight 1732.34
_chemical_name_systematic
;
?
;
_space_group_IT_number 11
_symmetry_cell_setting monoclinic
_symmetry_Int_Tables_number 11
_symmetry_space_group_name_Hall '-P 2yb'
_symmetry_space_group_name_H-M 'P 1 21/m 1'
_atom_sites_solution_hydrogens geom
_atom_sites_solution_primary direct
_atom_sites_solution_secondary difmap
_audit_conform_dict_location ftp://ftp.iucr.org/pub/cif_core.dic
_audit_conform_dict_name cif_core.dic
_audit_conform_dict_version 2.4
_audit_creation_date 2012-10-25T13:58:05-00:00
_audit_creation_method 'WinGX routine CIF_UPDATE'
_cell_angle_alpha 90
_cell_angle_beta 106.7230(10)
_cell_angle_gamma 90
_cell_formula_units_Z 2
_cell_length_a 11.2874(4)
_cell_length_b 17.5352(3)
_cell_length_c 11.8917(4)
_cell_measurement_reflns_used 42564
_cell_measurement_temperature 293(2)
_cell_measurement_theta_max 27.485
_cell_measurement_theta_min 2.91
_cell_measurement_wavelength 0.71073
_cell_volume 2254.14(12)
_computing_cell_refinement 'HKL Scalepack (Otwinowski & Minor 1997)'
_computing_data_collection 'Collect (Bruker AXS BV, 1997-2004)'
_computing_data_reduction 'HKL Denzo and Scalepack (Otwinowski & Minor 1997)'
_computing_molecular_graphics 'Ortep-3 for Windows (Farrugia, 1997)'
_computing_publication_material 'WinGX publication routines (Farrugia, 1999)'
_computing_structure_refinement 'SHELXL-97 (Sheldrick, 1997)'
_computing_structure_solution 'SHELXS-97 (Sheldrick, 1990)'
_diffrn_ambient_temperature 293(2)
_diffrn_measured_fraction_theta_full 0.996
_diffrn_measured_fraction_theta_max 0.996
_diffrn_radiation_monochromator graphite
_diffrn_radiation_probe x-ray
_diffrn_radiation_type MoK\a
_diffrn_radiation_wavelength 0.71073
_diffrn_reflns_av_R_equivalents 0.0646
_diffrn_reflns_av_unetI/netI 0.0389
_diffrn_reflns_limit_h_max 14
_diffrn_reflns_limit_h_min -14
_diffrn_reflns_limit_k_max 19
_diffrn_reflns_limit_k_min -22
_diffrn_reflns_limit_l_max 15
_diffrn_reflns_limit_l_min -15
_diffrn_reflns_number 28697
_diffrn_reflns_theta_full 27.48
_diffrn_reflns_theta_max 27.48
_diffrn_reflns_theta_min 2.93
_exptl_absorpt_coefficient_mu 7.923
_exptl_absorpt_correction_T_max 0.2568
_exptl_absorpt_correction_T_min 0.2098
_exptl_absorpt_correction_type multi-scan
_exptl_absorpt_process_details
;
[c.f. r.h. blessing, acta cryst. (1995), a51, 33-38]
;
_exptl_crystal_colour colourless
_exptl_crystal_density_diffrn 2.552
_exptl_crystal_density_method 'not measured'
_exptl_crystal_description prism
_exptl_crystal_F_000 1648
_exptl_crystal_size_max 0.3
_exptl_crystal_size_mid 0.2
_exptl_crystal_size_min 0.1
_refine_diff_density_max 2.732
_refine_diff_density_min -1.746
_refine_diff_density_rms 0.2
_refine_ls_extinction_coef 0.00097(11)
_refine_ls_extinction_expression Fc^*^=kFc[1+0.001xFc^2^\l^3^/sin(2\q)]^-1/4^
_refine_ls_extinction_method SHELXL
_refine_ls_goodness_of_fit_ref 1.081
_refine_ls_hydrogen_treatment constr
_refine_ls_matrix_type full
_refine_ls_number_parameters 353
_refine_ls_number_reflns 5320
_refine_ls_number_restraints 0
_refine_ls_restrained_S_all 1.081
_refine_ls_R_factor_all 0.0438
_refine_ls_R_factor_gt 0.0328
_refine_ls_shift/su_max 0.013
_refine_ls_shift/su_mean 0.001
_refine_ls_structure_factor_coef Fsqd
_refine_ls_weighting_details 'calc w=1/[\s^2^(Fo^2^)+(0.0509P)^2^+4.4560P] where P=(Fo^2^+2Fc^2^)/3'
_refine_ls_weighting_scheme calc
_refine_ls_wR_factor_gt 0.0847
_refine_ls_wR_factor_ref 0.0912
_reflns_number_gt 4432
_reflns_number_total 5320
_reflns_threshold_expression >2sigma(I)
_cod_data_source_file c2ce26940f.txt
_cod_data_source_block multiscan
_cod_original_sg_symbol_H-M 'P 21/m'
_cod_database_code 7209234

loop_
_symmetry_equiv_pos_as_xyz
'x, y, z'
'-x, y+1/2, -z'
'-x, -y, -z'
'x, -y-1/2, z'

loop_
_atom_site_label
_atom_site_type_symbol
_atom_site_fract_x
_atom_site_fract_y
_atom_site_fract_z
_atom_site_U_iso_or_equiv
_atom_site_adp_type
_atom_site_occupancy
_atom_site_symmetry_multiplicity
_atom_site_calc_flag
_atom_site_refinement_flags
Tm01 Tm 0.23855(2) 0.998254(12) 0.35657(2) 0.01927(9) Uani 1 1 d .
Tm02 Tm -0.20569(2) 1.012803(13) 0.16784(2) 0.02055(9) Uani 1 1 d .
O003 O 0.3798(4) 0.8946(2) 0.3911(3) 0.0274(9) Uani 1 1 d .
O004 O -0.3541(4) 0.9733(2) 0.2554(4) 0.0350(10) Uani 1 1 d .
O005 O -0.3176(4) 1.1280(2) 0.1631(4) 0.0378(10) Uani 1 1 d .
O006 O -0.1105(4) 0.9500(2) 0.0359(4) 0.0342(10) Uani 1 1 d .
O007 O 0.2801(4) 1.1101(2) 0.4754(4) 0.0317(9) Uani 1 1 d .
O008 O 0.1070(4) 1.0519(2) 0.4684(3) 0.0271(8) Uani 1 1 d .
O009 O 0.3461(4) 0.9426(2) 0.5479(3) 0.0280(9) Uani 1 1 d .
O010 O -0.2523(4) 0.8878(2) 0.0931(3) 0.0259(8) Uani 1 1 d .
O011 O -0.1359(4) 1.0793(2) 0.3511(4) 0.0311(9) Uani 1 1 d .
O012 O 0.1877(5) 0.9330(3) 0.1731(4) 0.0419(11) Uani 1 1 d .
O013 O -0.3534(5) 1.0233(3) -0.0159(4) 0.0418(11) Uani 1 1 d .
O014 O 0.4305(5) 1.1036(2) 0.1489(4) 0.0387(11) Uani 1 1 d .
C015 C -0.0455(5) 0.8191(3) 0.3946(5) 0.0219(11) Uani 1 1 d .
O016 O 0.1104(5) 1.0735(2) 0.2252(4) 0.0393(11) Uani 1 1 d .
O017 O -0.0814(4) 1.1000(2) 0.1219(4) 0.0313(9) Uani 1 1 d .
O018 O 0.1213(4) 0.8970(2) 0.3858(4) 0.0314(9) Uani 1 1 d .
C019 C 0.1330(5) 1.1804(3) 0.5419(5) 0.0226(11) Uani 1 1 d .
C020 C 0.0069(6) 0.8912(3) 0.3563(5) 0.0226(11) Uani 1 1 d .
O021 O 0.3925(4) 1.0542(2) 0.3066(4) 0.0313(9) Uani 1 1 d .
C022 C 0.0751(5) 1.1813(3) 0.0994(4) 0.0206(10) Uani 1 1 d .
O023 O -0.0669(4) 0.9382(2) 0.2932(4) 0.0315(9) Uani 1 1 d .
C024 C 0.1416(5) 1.1810(3) 0.0167(5) 0.0221(11) Uani 1 1 d .
O025 O 0.2746(12) 0.75 0.9815(10) 0.100(4) Uani 1 2 d S
C026 C -0.0035(7) 0.75 0.3641(7) 0.0234(15) Uani 1 2 d S
H026 H 0.0543 0.75 0.322 0.028 Uiso 1 2 calc SR
C027 C 0.1754(5) 1.1100(3) 0.4948(5) 0.0228(11) Uani 1 1 d .
C028 C 0.5538(5) 1.1802(3) 0.4352(4) 0.0208(10) Uani 1 1 d .
C029 C 0.4374(8) 1.25 0.2630(7) 0.0236(15) Uani 1 2 d S
H029 H 0.3857 1.25 0.1864 0.028 Uiso 1 2 calc SR
C030 C 0.4290(5) 1.1075(3) 0.2525(5) 0.0226(11) Uani 1 1 d .
O031 O 0.1828(11) 0.75 0.6851(8) 0.076(3) Uani 1 2 d S
C032 C 0.0446(8) 1.25 0.1407(7) 0.0238(16) Uani 1 2 d S
H032 H 0.0026 1.25 0.1975 0.029 Uiso 1 2 calc SR
C033 C 0.0332(6) 1.1114(3) 0.1506(5) 0.0233(11) Uani 1 1 d .
C034 C 0.4758(5) 1.1805(3) 0.3198(4) 0.0204(10) Uani 1 1 d .
C035 C -0.1696(6) 0.8898(3) 0.0390(5) 0.0245(11) Uani 1 1 d .
C037 C 0.1758(8) 1.25 0.5112(7) 0.0238(16) Uani 1 2 d S
H037 H 0.2339 1.25 0.4694 0.029 Uiso 1 2 calc SR
O038 O 0.4483(7) 0.1706(3) 0.7003(7) 0.075(2) Uani 1 1 d .
O039 O 0.5019(6) 0.8456(4) 0.0611(7) 0.0746(19) Uani 1 1 d .
C040 C 0.3907(5) 0.8896(3) 0.4989(5) 0.0220(11) Uani 1 1 d .
C044 C 0.1750(8) 1.25 -0.0229(7) 0.0222(15) Uani 1 2 d S
O045 O 0.204(2) 0.75 1.1783(16) 0.181(8) Uani 1 2 d S
C046 C 0.5913(8) 1.25 0.4921(7) 0.0249(16) Uani 1 2 d S
H046 H 0.642 1.25 0.5692 0.03 Uiso 1 2 calc SR

loop_
_atom_site_aniso_label
_atom_site_aniso_U_11
_atom_site_aniso_U_22
_atom_site_aniso_U_33
_atom_site_aniso_U_23
_atom_site_aniso_U_13
_atom_site_aniso_U_12
Tm01 0.02454(15) 0.01520(13) 0.01904(14) 0.00101(7) 0.00783(11) 0.00004(7)
Tm02 0.02575(15) 0.01691(13) 0.02013(13) -0.00109(8) 0.00843(10) -0.00024(8)
O003 0.038(3) 0.026(2) 0.0192(19) 0.0056(14) 0.0103(18) 0.0088(16)
O004 0.042(3) 0.033(2) 0.038(2) -0.0077(18) 0.024(2) -0.0083(19)
O005 0.036(3) 0.025(2) 0.050(3) -0.0106(18) 0.009(2) 0.0048(17)
O006 0.052(3) 0.020(2) 0.041(2) -0.0052(16) 0.028(2) -0.0096(18)
O007 0.032(2) 0.022(2) 0.045(3) -0.0092(17) 0.018(2) -0.0014(16)
O008 0.034(2) 0.0191(19) 0.031(2) -0.0019(15) 0.0135(18) -0.0018(15)
O009 0.037(2) 0.0217(19) 0.0245(19) -0.0019(14) 0.0085(18) 0.0058(16)
O010 0.034(2) 0.0189(19) 0.030(2) -0.0033(14) 0.0183(19) 0.0010(15)
O011 0.041(3) 0.028(2) 0.024(2) -0.0031(15) 0.0090(19) 0.0002(17)
O012 0.058(3) 0.040(3) 0.027(2) -0.0075(18) 0.011(2) 0.000(2)
O013 0.043(3) 0.032(2) 0.042(3) -0.0082(19) -0.002(2) 0.005(2)
O014 0.067(3) 0.027(2) 0.021(2) -0.0058(15) 0.012(2) -0.011(2)
C015 0.024(3) 0.016(2) 0.025(3) 0.0006(18) 0.007(2) -0.0012(19)
O016 0.056(3) 0.029(2) 0.029(2) 0.0122(17) 0.006(2) 0.013(2)
O017 0.033(3) 0.025(2) 0.041(2) -0.0008(17) 0.019(2) -0.0054(16)
O018 0.027(2) 0.0188(19) 0.050(3) 0.0006(17) 0.015(2) -0.0044(15)
C019 0.026(3) 0.019(3) 0.026(3) 0.0012(19) 0.011(2) -0.0003(19)
C020 0.035(3) 0.014(2) 0.022(3) -0.0018(18) 0.014(2) 0.000(2)
O021 0.040(3) 0.021(2) 0.037(2) -0.0031(16) 0.019(2) -0.0056(17)
C022 0.026(3) 0.016(2) 0.021(3) 0.0019(17) 0.009(2) -0.0007(19)
O023 0.043(3) 0.0194(19) 0.029(2) 0.0056(15) 0.0047(19) 0.0059(17)
C024 0.028(3) 0.017(3) 0.023(3) -0.0007(18) 0.011(2) 0.0025(19)
O025 0.110(10) 0.093(8) 0.085(8) 0 0.012(7) 0
C026 0.023(4) 0.023(4) 0.025(4) 0 0.010(3) 0
C027 0.031(3) 0.018(2) 0.020(3) -0.0002(18) 0.009(2) 0.003(2)
C028 0.027(3) 0.017(2) 0.017(2) -0.0004(18) 0.005(2) -0.0008(19)
C029 0.029(4) 0.022(4) 0.019(4) 0 0.006(3) 0
C030 0.024(3) 0.019(2) 0.024(3) -0.0020(19) 0.007(2) -0.0014(19)
O031 0.108(9) 0.045(5) 0.067(6) 0 0.010(6) 0
C032 0.032(5) 0.018(4) 0.027(4) 0 0.016(3) 0
C033 0.036(3) 0.015(2) 0.021(2) -0.0020(18) 0.011(2) 0.000(2)
C034 0.028(3) 0.015(2) 0.019(2) 0.0009(17) 0.008(2) -0.0005(19)
C035 0.034(3) 0.019(3) 0.021(3) 0.0000(19) 0.007(2) 0.002(2)
C037 0.025(4) 0.021(4) 0.028(4) 0 0.012(3) 0
O038 0.069(5) 0.056(4) 0.115(6) -0.021(4) 0.051(4) -0.007(3)
O039 0.047(4) 0.075(4) 0.100(5) 0.031(4) 0.018(4) 0.001(3)
C040 0.023(3) 0.020(2) 0.023(3) -0.0012(19) 0.005(2) 0.0003(19)
C044 0.030(4) 0.016(3) 0.023(4) 0 0.012(3) 0
O045 0.20(2) 0.208(19) 0.150(16) 0 0.073(15) 0
C046 0.036(5) 0.019(4) 0.018(3) 0 0.004(3) 0

loop_
_atom_type_symbol
_atom_type_description
_atom_type_scat_dispersion_real
_atom_type_scat_dispersion_imag
_atom_type_scat_source
C C 0.0033 0.0016 'International Tables Vol C Tables 4.2.6.8 and 6.1.1.4'
H H 0 0 'International Tables Vol C Tables 4.2.6.8 and 6.1.1.4'
O O 0.0106 0.006 'International Tables Vol C Tables 4.2.6.8 and 6.1.1.4'
Tm Tm -0.3139 5.2483 'International Tables Vol C Tables 4.2.6.8 and 6.1.1.4'

loop_
_geom_angle_atom_site_label_1
_geom_angle_atom_site_label_2
_geom_angle_atom_site_label_3
_geom_angle
_geom_angle_site_symmetry_1
_geom_angle_site_symmetry_3
O021 Tm01 O016 87.20(17) . .
O021 Tm01 O018 155.54(14) . .
O016 Tm01 O018 106.08(17) . .
O021 Tm01 O003 81.13(15) . .
O016 Tm01 O003 147.32(15) . .
O018 Tm01 O003 76.71(15) . .
O021 Tm01 O007 76.07(14) . .
O016 Tm01 O007 84.61(16) . .
O018 Tm01 O007 124.71(15) . .
O003 Tm01 O007 121.30(15) . .
O021 Tm01 O012 88.16(16) . .
O016 Tm01 O012 72.87(17) . .
O018 Tm01 O012 76.72(16) . .
O003 Tm01 O012 76.33(15) . .
O007 Tm01 O012 153.15(16) . .
O021 Tm01 O008 128.27(14) . .
O016 Tm01 O008 77.34(15) . .
O018 Tm01 O008 75.48(13) . .
O003 Tm01 O008 133.03(13) . .
O007 Tm01 O008 53.75(14) . .
O012 Tm01 O008 131.13(16) . .
O021 Tm01 O009 101.98(15) . .
O016 Tm01 O009 159.02(15) . .
O018 Tm01 O009 72.86(15) . .
O003 Tm01 O009 53.59(12) . .
O007 Tm01 O009 79.47(14) . .
O012 Tm01 O009 125.66(15) . .
O008 Tm01 O009 82.22(13) . .
O021 Tm01 C027 101.58(15) . .
O016 Tm01 C027 76.85(16) . .
O018 Tm01 C027 101.42(15) . .
O003 Tm01 C027 135.33(15) . .
O007 Tm01 C027 27.07(15) . .
O012 Tm01 C027 147.66(17) . .
O008 Tm01 C027 27.00(15) . .
O009 Tm01 C027 82.79(14) . .
O021 Tm01 C040 94.11(16) . .
O016 Tm01 C040 172.63(16) . .
O018 Tm01 C040 70.20(16) . .
O003 Tm01 C040 26.66(14) . .
O007 Tm01 C040 102.75(15) . .
O012 Tm01 C040 99.91(16) . .
O008 Tm01 C040 107.25(14) . .
O009 Tm01 C040 27.19(14) . .
C027 Tm01 C040 109.91(15) . .
O023 Tm02 O017 101.09(16) . .
O023 Tm02 O004 89.10(17) . .
O017 Tm02 O004 153.53(15) . .
O023 Tm02 O013 146.95(15) . .
O017 Tm02 O013 92.65(18) . .
O004 Tm02 O013 91.73(18) . .
O023 Tm02 O010 75.36(14) . .
O017 Tm02 O010 128.76(14) . .
O004 Tm02 O010 77.33(14) . .
O013 Tm02 O010 72.62(15) . .
O023 Tm02 O005 140.89(15) . .
O017 Tm02 O005 77.33(16) . .
O004 Tm02 O005 79.41(16) . .
O013 Tm02 O005 71.33(16) . .
O010 Tm02 O005 136.02(15) . .
O023 Tm02 O011 72.28(15) . .
O017 Tm02 O011 79.93(15) . .
O004 Tm02 O011 80.07(15) . .
O013 Tm02 O011 140.28(15) . .
O010 Tm02 O011 140.48(13) . .
O005 Tm02 O011 68.96(15) . .
O023 Tm02 O006 79.00(16) . .
O017 Tm02 O006 74.07(14) . .
O004 Tm02 O006 132.22(14) . .
O013 Tm02 O006 76.10(17) . .
O010 Tm02 O006 54.89(13) . .
O005 Tm02 O006 135.04(16) . .
O011 Tm02 O006 136.34(16) . .
O023 Tm02 C035 74.07(16) . .
O017 Tm02 C035 101.31(16) . .
O004 Tm02 C035 104.99(16) . .
O013 Tm02 C035 73.82(16) . .
O010 Tm02 C035 27.72(15) . .
O005 Tm02 C035 145.00(16) . .
O011 Tm02 C035 145.88(16) . .
O006 Tm02 C035 27.25(15) . .
C040 O003 Tm01 95.3(3) . .
C035 O006 Tm02 91.4(3) . .
C027 O007 Tm01 94.1(3) . .
C027 O008 Tm01 91.3(3) . .
C040 O009 Tm01 91.2(3) . .
C035 O010 Tm02 92.8(3) . .
C026 C015 C019 119.4(5) . 3_576
C026 C015 C020 117.2(5) . .
C019 C015 C020 123.4(5) 3_576 .
C033 O016 Tm01 175.7(4) . .
C033 O017 Tm02 135.1(4) . .
C020 O018 Tm01 128.1(4) . .
C037 C019 C015 119.0(5) . 3_576
C037 C019 C027 116.9(5) . .
C015 C019 C027 123.9(5) 3_576 .
O018 C020 O023 124.9(5) . .
O018 C020 C015 116.5(5) . .
O023 C020 C015 118.5(5) . .
C030 O021 Tm01 148.7(4) . .
C032 C022 C024 119.5(5) . .
C032 C022 C033 115.3(5) . .
C024 C022 C033 125.2(4) . .
C020 O023 Tm02 174.3(4) . .
C044 C024 C022 119.2(5) . .
C044 C024 C035 117.6(5) . 3_575
C022 C024 C035 123.0(5) . 3_575
C015 C026 C015 121.8(7) . 4_575
O008 C027 O007 119.5(5) . .
O008 C027 C019 121.5(5) . .
O007 C027 C019 118.9(5) . .
O008 C027 Tm01 61.7(3) . .
O007 C027 Tm01 58.8(3) . .
C019 C027 Tm01 166.2(4) . .
C046 C028 C034 119.1(5) . .
C046 C028 C040 116.1(5) . 3_676
C034 C028 C040 124.7(4) . 3_676
C034 C029 C034 121.0(7) 4_585 .
O014 C030 O021 124.3(5) . .
O014 C030 C034 117.9(5) . .
O021 C030 C034 117.8(5) . .
C022 C032 C022 121.4(7) 4_585 .
O016 C033 O017 124.4(5) . .
O016 C033 C022 119.2(5) . .
O017 C033 C022 116.1(5) . .
C029 C034 C028 119.7(5) . .
C029 C034 C030 117.7(5) . .
C028 C034 C030 122.5(4) . .
O006 C035 O010 120.6(5) . .
O006 C035 C024 120.5(5) . 3_575
O010 C035 C024 118.9(5) . 3_575
O006 C035 Tm02 61.3(3) . .
O010 C035 Tm02 59.5(3) . .
C024 C035 Tm02 173.0(4) 3_575 .
C019 C037 C019 121.4(7) . 4_585
O003 C040 O009 118.8(5) . .
O003 C040 C028 119.8(5) . 3_676
O009 C040 C028 121.3(5) . 3_676
O003 C040 Tm01 58.0(3) . .
O009 C040 Tm01 61.6(3) . .
C028 C040 Tm01 166.6(4) 3_676 .
C024 C044 C024 121.2(7) 4_585 .
C028 C046 C028 121.3(7) 4_585 .

loop_
_geom_bond_atom_site_label_1
_geom_bond_atom_site_label_2
_geom_bond_distance
_geom_bond_site_symmetry_2
Tm01 O021 2.220(4) .
Tm01 O016 2.230(4) .
Tm01 O018 2.301(4) .
Tm01 O003 2.374(4) .
Tm01 O007 2.384(4) .
Tm01 O012 2.382(4) .
Tm01 O008 2.449(4) .
Tm01 O009 2.453(4) .
Tm01 C027 2.779(5) .
Tm01 C040 2.787(5) .
Tm02 O023 2.245(4) .
Tm02 O017 2.247(4) .
Tm02 O004 2.318(4) .
Tm02 O013 2.343(5) .
Tm02 O010 2.367(4) .
Tm02 O005 2.374(4) .
Tm02 O011 2.396(4) .
Tm02 O006 2.408(4) .
Tm02 C035 2.744(5) .
O003 C040 1.256(6) .
O006 C035 1.257(7) .
O007 C027 1.268(7) .
O008 C027 1.262(7) .
O009 C040 1.274(6) .
O010 C035 1.278(7) .
O014 C030 1.238(6) .
C015 C026 1.387(6) .
C015 C019 1.405(7) 3_576
C015 C020 1.519(7) .
O016 C033 1.242(7) .
O017 C033 1.255(7) .
O018 C020 1.241(7) .
C019 C037 1.399(6) .
C019 C015 1.405(7) 3_576
C019 C027 1.491(7) .
C020 O023 1.256(7) .
O021 C030 1.269(6) .
C022 C032 1.382(6) .
C022 C024 1.399(7) .
C022 C033 1.504(7) .
C024 C044 1.390(6) .
C024 C035 1.482(7) 3_575
C026 C015 1.387(6) 4_575
C028 C046 1.404(6) .
C028 C034 1.400(7) .
C028 C040 1.491(7) 3_676
C029 C034 1.401(6) 4_585
C029 C034 1.401(6) .
C030 C034 1.521(7) .
C032 C022 1.382(6) 4_585
C035 C024 1.482(7) 3_575
C037 C019 1.399(6) 4_585
C040 C028 1.491(7) 3_676
C044 C024 1.390(6) 4_585
C046 C028 1.404(6) 4_585
